data_7705715
loop_
_publ_author_name
'Koehne, Ingo'
'Lik, Artur'
'Gerstel, Miriam'
'Bruhn, Clemens'
'Reithmaier, Johann Peter'
'Benyoucef, Mohamed'
'Pietschnig, Rudolf'

_publ_section_title
;
 Functionalised phosphonate ester supported lanthanide (Ln = La, Nd, Dy,
 Er) complexes.
;
_journal_issue 46
_journal_name_full 'Dalton transactions (Cambridge, England : 2003)'
_journal_page_first 16683
_journal_page_last 16692
_journal_paper_doi 10.1039/d0dt03047c
_journal_volume 49
_journal_year 2020
_chemical_formula_sum 'C39 H50 Br3 Cl3 Dy F12 O10 P3'
_chemical_formula_weight 1508.28
_space_group_crystal_system triclinic
_space_group_IT_number 2
_space_group_name_Hall '-P 1'
_space_group_name_H-M_alt 'P -1'
_atom_sites_solution_hydrogens mixed
_audit_creation_method SHELXL-2018/3
_audit_update_record
;
2020-10-08 deposited with the CCDC.	2020-10-14 downloaded from the CCDC.
;
_cell_angle_alpha 110.663(7)
_cell_angle_beta 110.117(6)
_cell_angle_gamma 91.210(8)
_cell_formula_units_Z 2
_cell_length_a 13.4866(11)
_cell_length_b 14.6216(17)
_cell_length_c 16.3342(12)
_cell_measurement_reflns_used 24206
_cell_measurement_temperature 100(2)
_cell_measurement_theta_max 26.09
_cell_measurement_theta_min 1.44
_cell_volume 2792.5(5)
_computing_cell_refinement 'X-Area Recipe 1.33.0.0 (STOE, 2015)'
_computing_data_collection 'X-Area WinXpose 2.0.22.0 (STOE, 2016)'
_computing_data_reduction
;
X-Area Integrate 1.71.0.0 (STOE, 2016)
X-Area LANA 1.71.4.0 (STOE, 2017)
;
_computing_molecular_graphics 'Mercury (P. A. Wood et al., 2020)'
_computing_publication_material
;
STOE & Cie GmbH, X-Area, software package for collecting single-crystal or
multi-domain crystal data on STOE area-detector diffractometers, for image 
processing, for the correction and scaling of reflection intensities and 
for outlier rejection, version 1.77, Darmstadt 2016
;
_computing_structure_refinement 'SHELXL-2018/3 (Sheldrick, 2018)'
_computing_structure_solution 'SHELXT (Sheldrick, 2015)'
_diffrn_ambient_temperature 100(2)
_diffrn_detector_area_resol_mean 6.67
_diffrn_measured_fraction_theta_full 0.995
_diffrn_measured_fraction_theta_max 0.975
_diffrn_measurement_device_type 'STOE IPDS II'
_diffrn_measurement_method 'rotation method, \w scans'
_diffrn_radiation_type MoK\a
_diffrn_radiation_wavelength 0.71073
_diffrn_reflns_av_R_equivalents 0.0544
_diffrn_reflns_av_unetI/netI 0.0655
_diffrn_reflns_Laue_measured_fraction_full 0.995
_diffrn_reflns_Laue_measured_fraction_max 0.975
_diffrn_reflns_limit_h_max 15
_diffrn_reflns_limit_h_min -16
_diffrn_reflns_limit_k_max 17
_diffrn_reflns_limit_k_min -17
_diffrn_reflns_limit_l_max 19
_diffrn_reflns_limit_l_min -19
_diffrn_reflns_number 19255
_diffrn_reflns_point_group_measured_fraction_full 0.995
_diffrn_reflns_point_group_measured_fraction_max 0.975
_diffrn_reflns_theta_full 25.242
_diffrn_reflns_theta_max 25.798
_diffrn_reflns_theta_min 1.438
_diffrn_source 'Genix Mo HF'
_exptl_absorpt_coefficient_mu 3.802
_exptl_absorpt_correction_T_max 0.9122
_exptl_absorpt_correction_T_min 0.5963
_exptl_absorpt_correction_type multi-scan
_exptl_absorpt_process_details
;
STOE X-Red32, absorption correction by Gaussian integration, analogous to
P. Coppens, "The Evaluation of Absorption and Extinction in Single-Crystal
Structure Analysis", published in: F. R. Ahmed (Editor), "Crystallographic
Computing", Munksgaard, Copenhagen (1970), 255 - 270.
Afterwards scaling of reflection intensities was performed within STOE LANA.
J. Koziskova, F. Hahn, J. Richter, J. Kozisek, "Comparison of different
absorption corrections on the model structure of tetrakis(\m~2~-acetato)-
diaqua-di-copper(II)", Acta Chimica Slovaca, vol. 9, no. 2, 2016, pp. 136 - 140.
;
_exptl_crystal_colour colorless
_exptl_crystal_density_diffrn 1.794
_exptl_crystal_density_method 'not measured'
_exptl_crystal_description block
_exptl_crystal_F_000 1478
_exptl_crystal_size_max 0.190
_exptl_crystal_size_mid 0.080
_exptl_crystal_size_min 0.020
_refine_diff_density_max 1.379
_refine_diff_density_min -1.644
_refine_diff_density_rms 0.174
_refine_ls_extinction_method none
_refine_ls_goodness_of_fit_ref 1.097
_refine_ls_hydrogen_treatment mixed
_refine_ls_matrix_type full
_refine_ls_number_parameters 660
_refine_ls_number_reflns 10468
_refine_ls_number_restraints 0
_refine_ls_restrained_S_all 1.097
_refine_ls_R_factor_all 0.1052
_refine_ls_R_factor_gt 0.0597
_refine_ls_shift/su_max 0.001
_refine_ls_shift/su_mean 0.000
_refine_ls_structure_factor_coef Fsqd
_refine_ls_weighting_details 'w=1/[\s^2^(Fo^2^)+(0.0251P)^2^+30.1447P] where P=(Fo^2^+2Fc^2^)/3'
_refine_ls_weighting_scheme calc
_refine_ls_wR_factor_gt 0.1162
_refine_ls_wR_factor_ref 0.1435
_reflns_Friedel_coverage 0.000
_reflns_number_gt 7266
_reflns_number_total 10468
_reflns_threshold_expression 'I > 2\s(I)'
_cod_data_source_file d0dt03047c2.cif
_cod_data_source_block i3070
_cod_depositor_comments 'Adding full bibliography for 7705708--7705721.cif.'
_cod_database_code 7705715
_shelx_shelxl_version_number 2018/3
_shelx_space_group_comment
;
The symmetry employed for this shelxl refinement is uniquely defined
by the following loop, which should always be used as a source of
symmetry information in preference to the above space-group names.
They are only intended as comments.
;
_shelx_estimated_absorpt_t_min 0.532
_shelx_estimated_absorpt_t_max 0.928

loop_
_space_group_symop_operation_xyz
'x, y, z'
'-x, -y, -z'

loop_
_atom_site_label
_atom_site_type_symbol
_atom_site_fract_x
_atom_site_fract_y
_atom_site_fract_z
_atom_site_U_iso_or_equiv
_atom_site_adp_type
_atom_site_occupancy
_atom_site_site_symmetry_order
_atom_site_calc_flag
_atom_site_refinement_flags_posn
_atom_site_refinement_flags_adp
_atom_site_refinement_flags_occupancy
_atom_site_disorder_assembly
_atom_site_disorder_group
C1 C 0.8598(7) 0.7325(7) 0.5817(6) 0.044(2) Uani 1 1 d . . . . .
H1A H 0.814048 0.693589 0.598010 0.053 Uiso 1 1 calc R U . . .
H1B H 0.895840 0.685639 0.545551 0.053 Uiso 1 1 calc R U . . .
F1 F 1.0736(4) 0.7922(5) 0.6037(4) 0.0562(16) Uani 1 1 d . . . . .
Br1 Br 1.20726(9) 1.01343(9) 0.95896(8) 0.0608(3) Uani 1 1 d . . . . .
O1 O 0.6870(4) 0.7132(5) 0.4285(4) 0.0375(15) Uani 1 1 d . . . . .
P1 P 0.77646(18) 0.78727(19) 0.50778(16) 0.0356(5) Uani 1 1 d . . . . .
Cl1 Cl 0.5971(2) 0.6277(2) 0.18891(17) 0.0577(7) Uani 1 1 d . . . . .
Dy1 Dy 0.52668(3) 0.62961(3) 0.31809(3) 0.03188(12) Uani 1 1 d . . . . .
C2 C 0.9443(7) 0.8046(7) 0.6722(6) 0.036(2) Uani 1 1 d . . . . .
F2 F 1.2226(4) 0.9124(5) 0.7667(4) 0.0627(17) Uani 1 1 d . . . . .
Br2 Br 0.59193(10) -0.11866(9) 0.22846(9) 0.0651(3) Uani 1 1 d . . . . .
O2 O 0.8465(5) 0.8417(5) 0.4754(4) 0.0414(15) Uani 1 1 d . . . . .
P2 P 0.59275(18) 0.37820(19) 0.28268(16) 0.0354(5) Uani 1 1 d . . . . .
Cl2 Cl 0.4349(2) 0.78322(19) 0.3373(2) 0.0573(7) Uani 1 1 d . . . . .
C3 C 1.0457(7) 0.8304(7) 0.6796(6) 0.040(2) Uani 1 1 d . . . . .
F3 F 0.9710(5) 0.9483(5) 0.9108(4) 0.0604(17) Uani 1 1 d . . . . .
Br3 Br -0.21410(9) 0.13481(10) -0.12872(8) 0.0657(4) Uani 1 1 d . . . . .
O3 O 0.7435(5) 0.8701(5) 0.5784(4) 0.0381(15) Uani 1 1 d . . . . .
P3 P 0.25684(17) 0.47871(18) 0.16130(16) 0.0328(5) Uani 1 1 d . . . . .
Cl3 Cl 0.67186(17) 0.56027(19) 0.59217(15) 0.0413(5) Uani 1 1 d . . . . .
C4 C 1.1241(7) 0.8931(8) 0.7634(7) 0.043(2) Uani 1 1 d . . . . .
F4 F 0.8242(4) 0.8237(5) 0.7505(4) 0.0511(15) Uani 1 1 d . . . . .
O4 O 0.5862(5) 0.4840(4) 0.3090(4) 0.0411(15) Uani 1 1 d . . . . .
C5 C 1.1010(7) 0.9326(7) 0.8416(7) 0.042(2) Uani 1 1 d . . . . .
F5 F 0.7138(4) 0.2514(4) 0.4509(4) 0.0520(15) Uani 1 1 d . . . . .
O5 O 0.7104(4) 0.3595(5) 0.2980(4) 0.0361(14) Uani 1 1 d . . . . .
C6 C 0.9981(8) 0.9102(8) 0.8356(7) 0.047(2) Uani 1 1 d . . . . .
F6 F 0.7359(5) 0.0612(5) 0.3998(4) 0.0600(17) Uani 1 1 d . . . . .
O6 O 0.5252(5) 0.3111(5) 0.1788(4) 0.0395(15) Uani 1 1 d . . . . .
C7 C 0.9219(7) 0.8471(7) 0.7520(6) 0.038(2) Uani 1 1 d . . . . .
F7 F 0.4151(5) -0.0201(5) 0.1343(4) 0.0627(17) Uani 1 1 d . . . . .
O7 O 0.3666(4) 0.5324(4) 0.2256(4) 0.0338(14) Uani 1 1 d . . . . .
C8 C 0.8488(8) 0.8037(8) 0.3787(7) 0.044(2) Uani 1 1 d . . . . .
H8 H 0.773920 0.787431 0.331062 0.052 Uiso 1 1 calc R U . . .
F8 F 0.3890(4) 0.1684(4) 0.1893(4) 0.0513(14) Uani 1 1 d . . . . .
O8 O 0.2282(4) 0.4637(5) 0.0565(4) 0.0358(14) Uani 1 1 d . . . . .
C9 C 0.9086(10) 0.8881(9) 0.3737(9) 0.068(3) Uani 1 1 d . . . . .
H9A H 0.904402 0.871323 0.308826 0.101 Uiso 1 1 calc R U . . .
H9B H 0.983754 0.900161 0.416052 0.101 Uiso 1 1 calc R U . . .
H9C H 0.876808 0.947780 0.392935 0.101 Uiso 1 1 calc R U . . .
F9 F 0.0592(4) 0.3429(4) 0.2041(3) 0.0450(13) Uani 1 1 d . . . . .
O9 O 0.1678(4) 0.5301(5) 0.1897(4) 0.0352(14) Uani 1 1 d . . . . .
C10 C 0.9002(10) 0.7133(9) 0.3618(9) 0.065(3) Uani 1 1 d . . . . .
H10A H 0.907342 0.693418 0.300433 0.098 Uiso 1 1 calc R U . . .
H10B H 0.855849 0.659528 0.362094 0.098 Uiso 1 1 calc R U . . .
H10C H 0.971174 0.727413 0.411737 0.098 Uiso 1 1 calc R U . . .
F10 F -0.1360(4) 0.2501(5) 0.0830(4) 0.0516(14) Uani 1 1 d . . . . .
O10 O 0.4951(6) 0.6084(5) 0.4424(5) 0.0395(16) Uani 1 1 d . . . . .
H1O H 0.441(9) 0.575(8) 0.438(7) 0.05(3) Uiso 1 1 d . . . . .
H2O H 0.549(7) 0.613(6) 0.486(6) 0.02(2) Uiso 1 1 d . . . . .
F11 F -0.0066(5) 0.1474(4) -0.1640(4) 0.0525(15) Uani 1 1 d . . . . .
C11 C 0.6765(7) 0.9415(7) 0.5529(6) 0.039(2) Uani 1 1 d . . . . .
H11 H 0.642039 0.918475 0.482664 0.047 Uiso 1 1 calc R U . . .
F12 F 0.1868(4) 0.2438(4) -0.0430(4) 0.0448(13) Uani 1 1 d . . . . .
C12 C 0.7469(9) 1.0389(7) 0.5921(7) 0.050(3) Uani 1 1 d . . . . .
H12A H 0.799989 1.032863 0.562671 0.075 Uiso 1 1 calc R U . . .
H12B H 0.783701 1.059316 0.660517 0.075 Uiso 1 1 calc R U . . .
H12C H 0.703462 1.088659 0.578962 0.075 Uiso 1 1 calc R U . . .
C14 C 0.5444(7) 0.3243(7) 0.3469(6) 0.041(2) Uani 1 1 d . . . . .
H14A H 0.586065 0.359757 0.415256 0.049 Uiso 1 1 calc R U . . .
H14B H 0.468672 0.332413 0.334943 0.049 Uiso 1 1 calc R U . . .
C13 C 0.5920(7) 0.9420(8) 0.5940(7) 0.047(2) Uani 1 1 d . . . . .
H13A H 0.547658 0.992168 0.583832 0.071 Uiso 1 1 calc R U . . .
H13B H 0.626493 0.957428 0.661879 0.071 Uiso 1 1 calc R U . . .
H13C H 0.547001 0.876644 0.563041 0.071 Uiso 1 1 calc R U . . .
C15 C 0.5525(7) 0.2182(7) 0.3203(6) 0.037(2) Uani 1 1 d . . . . .
C16 C 0.6385(8) 0.1845(8) 0.3724(6) 0.042(2) Uani 1 1 d . . . . .
C17 C 0.6497(8) 0.0874(8) 0.3469(7) 0.043(2) Uani 1 1 d . . . . .
C18 C 0.5780(8) 0.0146(8) 0.2671(7) 0.048(2) Uani 1 1 d . . . . .
C19 C 0.4903(8) 0.0461(8) 0.2148(7) 0.047(2) Uani 1 1 d . . . . .
C20 C 0.4786(7) 0.1439(8) 0.2419(7) 0.041(2) Uani 1 1 d . . . . .
C21 C 0.8024(7) 0.4388(7) 0.3504(6) 0.040(2) Uani 1 1 d . . . . .
H21 H 0.779121 0.502209 0.346947 0.048 Uiso 1 1 calc R U . . .
C22 C 0.8813(8) 0.4119(9) 0.3026(8) 0.058(3) Uani 1 1 d . . . . .
H22A H 0.846673 0.401911 0.235972 0.087 Uiso 1 1 calc R U . . .
H22B H 0.905952 0.350750 0.307440 0.087 Uiso 1 1 calc R U . . .
H22C H 0.942596 0.465580 0.333432 0.087 Uiso 1 1 calc R U . . .
C23 C 0.8456(8) 0.4492(8) 0.4524(7) 0.054(3) Uani 1 1 d . . . . .
H23A H 0.790062 0.465743 0.478703 0.081 Uiso 1 1 calc R U . . .
H23B H 0.907912 0.502002 0.488572 0.081 Uiso 1 1 calc R U . . .
H23C H 0.866843 0.386600 0.455975 0.081 Uiso 1 1 calc R U . . .
C27 C 0.2394(7) 0.3541(7) 0.1527(6) 0.036(2) Uani 1 1 d . . . . .
H27A H 0.293624 0.319694 0.131151 0.043 Uiso 1 1 calc R U . . .
H27B H 0.251604 0.354283 0.216097 0.043 Uiso 1 1 calc R U . . .
C26 C 0.5868(9) 0.2146(9) 0.0600(8) 0.064(3) Uani 1 1 d . . . . .
H26A H 0.526695 0.161082 0.035867 0.096 Uiso 1 1 calc R U . . .
H26B H 0.646615 0.205833 0.110141 0.096 Uiso 1 1 calc R U . . .
H26C H 0.609475 0.212902 0.008663 0.096 Uiso 1 1 calc R U . . .
C25 C 0.4595(8) 0.3320(9) 0.0324(7) 0.058(3) Uani 1 1 d . . . . .
H25A H 0.477903 0.339284 -0.018293 0.086 Uiso 1 1 calc R U . . .
H25B H 0.437855 0.393280 0.065711 0.086 Uiso 1 1 calc R U . . .
H25C H 0.400343 0.276882 0.005321 0.086 Uiso 1 1 calc R U . . .
C24 C 0.5529(8) 0.3119(7) 0.0988(6) 0.041(2) Uani 1 1 d . . . . .
H24 H 0.614378 0.366204 0.122945 0.049 Uiso 1 1 calc R U . . .
C28 C 0.1285(7) 0.2973(7) 0.0850(6) 0.037(2) Uani 1 1 d . . . . .
C29 C 0.0451(7) 0.2958(7) 0.1131(6) 0.040(2) Uani 1 1 d . . . . .
C30 C -0.0567(7) 0.2476(7) 0.0513(6) 0.040(2) Uani 1 1 d . . . . .
C31 C -0.0763(7) 0.1971(7) -0.0437(7) 0.041(2) Uani 1 1 d . . . . .
C32 C 0.0073(8) 0.1968(7) -0.0733(6) 0.044(2) Uani 1 1 d . . . . .
C33 C 0.1087(7) 0.2466(7) -0.0093(6) 0.037(2) Uani 1 1 d . . . . .
C34 C 0.2072(7) 0.5419(8) 0.0191(7) 0.042(2) Uani 1 1 d . . . . .
H34 H 0.180859 0.595319 0.060584 0.051 Uiso 1 1 calc R U . . .
C35 C 0.3050(10) 0.5836(13) 0.0180(12) 0.106(6) Uani 1 1 d . . . . .
H35A H 0.325932 0.534202 -0.029097 0.159 Uiso 1 1 calc R U . . .
H35B H 0.361973 0.602809 0.080507 0.159 Uiso 1 1 calc R U . . .
H35C H 0.293139 0.642104 0.001970 0.159 Uiso 1 1 calc R U . . .
C37 C 0.1826(7) 0.6126(7) 0.2804(6) 0.039(2) Uani 1 1 d . . . . .
H37 H 0.259882 0.629610 0.322856 0.046 Uiso 1 1 calc R U . . .
C36 C 0.1206(13) 0.4953(11) -0.0764(9) 0.103(6) Uani 1 1 d . . . . .
H36A H 0.098932 0.546050 -0.102184 0.154 Uiso 1 1 calc R U . . .
H36B H 0.058981 0.464220 -0.071328 0.154 Uiso 1 1 calc R U . . .
H36C H 0.146917 0.444834 -0.118269 0.154 Uiso 1 1 calc R U . . .
C39 C 0.1186(7) 0.5767(8) 0.3245(6) 0.041(2) Uani 1 1 d . . . . .
H39A H 0.043615 0.556169 0.280959 0.062 Uiso 1 1 calc R U . . .
H39B H 0.123602 0.630121 0.383271 0.062 Uiso 1 1 calc R U . . .
H39C H 0.146465 0.520219 0.338248 0.062 Uiso 1 1 calc R U . . .
C38 C 0.1469(8) 0.6990(8) 0.2571(8) 0.054(3) Uani 1 1 d . . . . .
H38A H 0.072798 0.680377 0.211480 0.081 Uiso 1 1 calc R U . . .
H38B H 0.193163 0.719703 0.229748 0.081 Uiso 1 1 calc R U . . .
H38C H 0.151092 0.753875 0.314695 0.081 Uiso 1 1 calc R U . . .

loop_
_atom_site_aniso_label
_atom_site_aniso_U_11
_atom_site_aniso_U_22
_atom_site_aniso_U_33
_atom_site_aniso_U_23
_atom_site_aniso_U_13
_atom_site_aniso_U_12
C1 0.035(5) 0.047(6) 0.042(5) 0.012(5) 0.010(4) 0.016(4)
F1 0.040(3) 0.072(4) 0.051(3) 0.018(3) 0.017(3) 0.013(3)
Br1 0.0520(6) 0.0565(7) 0.0495(6) 0.0139(5) -0.0025(5) 0.0042(5)
O1 0.017(3) 0.045(4) 0.040(3) 0.011(3) 0.004(2) 0.001(3)
P1 0.0256(11) 0.0411(14) 0.0344(12) 0.0113(11) 0.0077(9) 0.0064(10)
Cl1 0.0604(17) 0.072(2) 0.0367(13) 0.0184(13) 0.0175(12) -0.0077(14)
Dy1 0.0258(2) 0.0360(3) 0.0310(2) 0.01291(18) 0.00740(16) 0.00641(17)
C2 0.025(4) 0.043(6) 0.042(5) 0.021(4) 0.010(4) 0.013(4)
F2 0.032(3) 0.080(5) 0.070(4) 0.028(4) 0.014(3) 0.002(3)
Br2 0.0734(8) 0.0469(7) 0.0700(8) 0.0289(6) 0.0148(6) 0.0075(6)
O2 0.031(3) 0.052(4) 0.037(3) 0.012(3) 0.014(3) 0.009(3)
P2 0.0300(12) 0.0418(15) 0.0327(12) 0.0142(11) 0.0097(9) 0.0108(10)
Cl2 0.0391(13) 0.0391(15) 0.0761(18) 0.0149(13) 0.0079(12) 0.0157(11)
C3 0.040(5) 0.046(6) 0.036(5) 0.017(4) 0.013(4) 0.016(4)
F3 0.064(4) 0.077(5) 0.034(3) 0.016(3) 0.015(3) 0.019(3)
Br3 0.0454(6) 0.0844(9) 0.0524(7) 0.0240(6) 0.0051(5) -0.0169(6)
O3 0.037(3) 0.044(4) 0.033(3) 0.016(3) 0.011(3) 0.015(3)
P3 0.0246(11) 0.0388(14) 0.0320(12) 0.0125(10) 0.0082(9) 0.0051(10)
Cl3 0.0311(11) 0.0569(16) 0.0372(12) 0.0220(11) 0.0100(9) 0.0101(10)
C4 0.026(5) 0.052(6) 0.052(6) 0.024(5) 0.013(4) 0.004(4)
F4 0.035(3) 0.074(4) 0.048(3) 0.028(3) 0.015(2) 0.009(3)
O4 0.041(4) 0.027(3) 0.052(4) 0.013(3) 0.015(3) 0.016(3)
C5 0.038(5) 0.040(6) 0.043(5) 0.015(5) 0.009(4) 0.010(4)
F5 0.051(3) 0.056(4) 0.042(3) 0.020(3) 0.007(3) 0.012(3)
O5 0.026(3) 0.041(4) 0.041(3) 0.014(3) 0.014(3) 0.008(3)
C6 0.057(7) 0.047(6) 0.034(5) 0.015(5) 0.015(5) 0.017(5)
F6 0.065(4) 0.062(4) 0.052(4) 0.034(3) 0.008(3) 0.019(3)
O6 0.045(4) 0.043(4) 0.034(3) 0.015(3) 0.018(3) 0.000(3)
C7 0.025(5) 0.047(6) 0.042(5) 0.021(5) 0.009(4) 0.008(4)
F7 0.048(3) 0.052(4) 0.068(4) 0.019(3) 0.004(3) -0.011(3)
O7 0.024(3) 0.038(4) 0.036(3) 0.013(3) 0.009(2) 0.004(3)
C8 0.042(5) 0.050(6) 0.043(5) 0.013(5) 0.025(4) 0.008(5)
F8 0.031(3) 0.060(4) 0.063(4) 0.029(3) 0.012(3) 0.006(3)
O8 0.031(3) 0.042(4) 0.033(3) 0.017(3) 0.007(3) 0.008(3)
C9 0.084(9) 0.063(8) 0.064(8) 0.022(6) 0.038(7) 0.013(7)
F9 0.046(3) 0.054(4) 0.034(3) 0.015(3) 0.017(2) 0.003(3)
O9 0.026(3) 0.045(4) 0.030(3) 0.009(3) 0.010(2) 0.006(3)
C10 0.063(8) 0.062(8) 0.072(8) 0.014(6) 0.038(6) 0.020(6)
F10 0.038(3) 0.067(4) 0.052(3) 0.024(3) 0.018(3) 0.001(3)
O10 0.029(4) 0.056(5) 0.035(4) 0.019(3) 0.011(3) 0.007(3)
F11 0.052(3) 0.058(4) 0.037(3) 0.009(3) 0.014(3) 0.000(3)
C11 0.044(5) 0.042(6) 0.037(5) 0.019(4) 0.016(4) 0.017(4)
F12 0.038(3) 0.050(4) 0.043(3) 0.012(3) 0.017(2) 0.004(2)
C12 0.062(7) 0.039(6) 0.050(6) 0.011(5) 0.028(5) 0.001(5)
C14 0.035(5) 0.055(6) 0.033(5) 0.013(4) 0.016(4) 0.013(4)
C13 0.034(5) 0.057(7) 0.057(6) 0.022(5) 0.023(5) 0.015(5)
C15 0.029(5) 0.053(6) 0.033(5) 0.021(4) 0.013(4) 0.001(4)
C16 0.044(5) 0.050(6) 0.029(5) 0.016(4) 0.010(4) -0.001(5)
C17 0.043(6) 0.046(6) 0.044(5) 0.025(5) 0.014(4) 0.010(5)
C18 0.052(6) 0.056(7) 0.042(6) 0.025(5) 0.020(5) 0.008(5)
C19 0.046(6) 0.048(7) 0.043(6) 0.018(5) 0.013(5) -0.004(5)
C20 0.029(5) 0.060(7) 0.045(5) 0.027(5) 0.018(4) 0.009(4)
C21 0.029(5) 0.042(6) 0.045(5) 0.014(5) 0.012(4) 0.001(4)
C22 0.046(6) 0.077(9) 0.061(7) 0.032(6) 0.028(5) 0.007(6)
C23 0.041(6) 0.058(7) 0.054(6) 0.011(5) 0.017(5) 0.003(5)
C27 0.033(5) 0.038(5) 0.030(4) 0.012(4) 0.007(4) 0.005(4)
C26 0.057(7) 0.082(9) 0.054(7) 0.017(6) 0.031(6) 0.022(6)
C25 0.047(6) 0.092(9) 0.034(5) 0.026(6) 0.013(5) 0.011(6)
C24 0.043(5) 0.049(6) 0.035(5) 0.017(4) 0.019(4) 0.003(5)
C28 0.035(5) 0.035(5) 0.038(5) 0.018(4) 0.007(4) 0.007(4)
C29 0.038(5) 0.047(6) 0.038(5) 0.019(5) 0.015(4) 0.005(4)
C30 0.030(5) 0.052(6) 0.041(5) 0.020(5) 0.016(4) 0.004(4)
C31 0.036(5) 0.046(6) 0.043(5) 0.020(5) 0.013(4) 0.003(4)
C32 0.053(6) 0.045(6) 0.027(5) 0.010(4) 0.011(4) 0.004(5)
C33 0.031(5) 0.040(6) 0.044(5) 0.019(4) 0.017(4) 0.004(4)
C34 0.033(5) 0.056(7) 0.039(5) 0.023(5) 0.010(4) 0.010(4)
C35 0.051(8) 0.162(16) 0.161(15) 0.138(14) 0.027(9) 0.013(9)
C37 0.033(5) 0.039(6) 0.037(5) 0.013(4) 0.007(4) 0.005(4)
C36 0.128(13) 0.087(11) 0.054(8) 0.046(8) -0.031(8) -0.001(9)
C39 0.035(5) 0.056(7) 0.037(5) 0.019(5) 0.017(4) 0.014(4)
C38 0.047(6) 0.046(7) 0.071(7) 0.018(6) 0.029(5) 0.011(5)

loop_
_atom_type_symbol
_atom_type_description
_atom_type_scat_dispersion_real
_atom_type_scat_dispersion_imag
_atom_type_scat_source
C C 0.0033 0.0016 'International Tables Vol C Tables 4.2.6.8 and 6.1.1.4'
H H 0.0000 0.0000 'International Tables Vol C Tables 4.2.6.8 and 6.1.1.4'
Br Br -0.2901 2.4595 'International Tables Vol C Tables 4.2.6.8 and 6.1.1.4'
Cl Cl 0.1484 0.1585 'International Tables Vol C Tables 4.2.6.8 and 6.1.1.4'
Dy Dy -0.1892 4.4098 'International Tables Vol C Tables 4.2.6.8 and 6.1.1.4'
F F 0.0171 0.0103 'International Tables Vol C Tables 4.2.6.8 and 6.1.1.4'
O O 0.0106 0.0060 'International Tables Vol C Tables 4.2.6.8 and 6.1.1.4'
P P 0.1023 0.0942 'International Tables Vol C Tables 4.2.6.8 and 6.1.1.4'

loop_
_geom_angle_atom_site_label_1
_geom_angle_atom_site_label_2
_geom_angle_atom_site_label_3
_geom_angle
_geom_angle_site_symmetry_1
_geom_angle_site_symmetry_3
_geom_angle_publ_flag
C2 C1 P1 115.1(7) . . ?
C2 C1 H1A 108.5 . . ?
P1 C1 H1A 108.5 . . ?
C2 C1 H1B 108.5 . . ?
P1 C1 H1B 108.5 . . ?
H1A C1 H1B 107.5 . . ?
P1 O1 Dy1 165.8(4) . . ?
O1 P1 O3 115.2(4) . . ?
O1 P1 O2 113.4(4) . . ?
O3 P1 O2 105.4(4) . . ?
O1 P1 C1 111.2(4) . . ?
O3 P1 C1 101.9(4) . . ?
O2 P1 C1 108.9(4) . . ?
O1 Dy1 O7 169.6(2) . . ?
O1 Dy1 O4 90.3(2) . . ?
O7 Dy1 O4 83.9(2) . . ?
O1 Dy1 O10 84.9(2) . . ?
O7 Dy1 O10 85.6(2) . . ?
O4 Dy1 O10 79.8(2) . . ?
O1 Dy1 Cl2 94.63(17) . . ?
O7 Dy1 Cl2 89.85(16) . . ?
O4 Dy1 Cl2 169.89(18) . . ?
O10 Dy1 Cl2 91.78(19) . . ?
O1 Dy1 Cl1 89.04(17) . . ?
O7 Dy1 Cl1 99.31(16) . . ?
O4 Dy1 Cl1 87.85(18) . . ?
O10 Dy1 Cl1 166.23(18) . . ?
Cl2 Dy1 Cl1 101.05(10) . . ?
C3 C2 C7 116.6(8) . . ?
C3 C2 C1 122.6(9) . . ?
C7 C2 C1 120.8(8) . . ?
C8 O2 P1 123.9(6) . . ?
O4 P2 O6 115.6(4) . . ?
O4 P2 O5 111.2(4) . . ?
O6 P2 O5 105.5(3) . . ?
O4 P2 C14 112.9(4) . . ?
O6 P2 C14 102.6(4) . . ?
O5 P2 C14 108.4(4) . . ?
F1 C3 C2 120.1(8) . . ?
F1 C3 C4 117.4(8) . . ?
C2 C3 C4 122.5(9) . . ?
C11 O3 P1 123.9(5) . . ?
O7 P3 O9 113.4(3) . . ?
O7 P3 O8 114.7(3) . . ?
O9 P3 O8 105.7(3) . . ?
O7 P3 C27 112.1(4) . . ?
O9 P3 C27 108.6(4) . . ?
O8 P3 C27 101.6(4) . . ?
F2 C4 C5 120.5(9) . . ?
F2 C4 C3 119.5(9) . . ?
C5 C4 C3 119.9(9) . . ?
P2 O4 Dy1 163.2(4) . . ?
C4 C5 C6 118.9(9) . . ?
C4 C5 Br1 121.4(7) . . ?
C6 C5 Br1 119.7(7) . . ?
C21 O5 P2 123.0(6) . . ?
F3 C6 C7 118.8(9) . . ?
F3 C6 C5 121.1(9) . . ?
C7 C6 C5 120.1(9) . . ?
C24 O6 P2 122.7(6) . . ?
F4 C7 C6 118.1(9) . . ?
F4 C7 C2 119.9(8) . . ?
C6 C7 C2 121.9(9) . . ?
P3 O7 Dy1 172.9(4) . . ?
C10 C8 O2 110.8(8) . . ?
C10 C8 C9 112.8(9) . . ?
O2 C8 C9 105.2(8) . . ?
C10 C8 H8 109.3 . . ?
O2 C8 H8 109.3 . . ?
C9 C8 H8 109.3 . . ?
C34 O8 P3 125.2(6) . . ?
C8 C9 H9A 109.5 . . ?
C8 C9 H9B 109.5 . . ?
H9A C9 H9B 109.5 . . ?
C8 C9 H9C 109.5 . . ?
H9A C9 H9C 109.5 . . ?
H9B C9 H9C 109.5 . . ?
C37 O9 P3 126.6(5) . . ?
C8 C10 H10A 109.5 . . ?
C8 C10 H10B 109.5 . . ?
H10A C10 H10B 109.5 . . ?
C8 C10 H10C 109.5 . . ?
H10A C10 H10C 109.5 . . ?
H10B C10 H10C 109.5 . . ?
Dy1 O10 H1O 125(7) . . ?
Dy1 O10 H2O 114(6) . . ?
H1O O10 H2O 116(9) . . ?
O3 C11 C12 107.9(8) . . ?
O3 C11 C13 105.2(7) . . ?
C12 C11 C13 114.1(8) . . ?
O3 C11 H11 109.8 . . ?
C12 C11 H11 109.8 . . ?
C13 C11 H11 109.8 . . ?
C11 C12 H12A 109.5 . . ?
C11 C12 H12B 109.5 . . ?
H12A C12 H12B 109.5 . . ?
C11 C12 H12C 109.5 . . ?
H12A C12 H12C 109.5 . . ?
H12B C12 H12C 109.5 . . ?
C15 C14 P2 112.2(6) . . ?
C15 C14 H14A 109.2 . . ?
P2 C14 H14A 109.2 . . ?
C15 C14 H14B 109.2 . . ?
P2 C14 H14B 109.2 . . ?
H14A C14 H14B 107.9 . . ?
C11 C13 H13A 109.5 . . ?
C11 C13 H13B 109.5 . . ?
H13A C13 H13B 109.5 . . ?
C11 C13 H13C 109.5 . . ?
H13A C13 H13C 109.5 . . ?
H13B C13 H13C 109.5 . . ?
C20 C15 C16 114.1(9) . . ?
C20 C15 C14 123.8(8) . . ?
C16 C15 C14 122.0(8) . . ?
F5 C16 C17 118.7(8) . . ?
F5 C16 C15 118.4(9) . . ?
C17 C16 C15 122.9(9) . . ?
F6 C17 C16 119.3(9) . . ?
F6 C17 C18 118.2(9) . . ?
C16 C17 C18 122.5(9) . . ?
C17 C18 C19 115.7(10) . . ?
C17 C18 Br2 123.8(8) . . ?
C19 C18 Br2 120.5(8) . . ?
F7 C19 C20 118.3(9) . . ?
F7 C19 C18 120.3(10) . . ?
C20 C19 C18 121.4(9) . . ?
F8 C20 C19 118.1(9) . . ?
F8 C20 C15 118.7(9) . . ?
C19 C20 C15 123.2(9) . . ?
O5 C21 C22 106.9(8) . . ?
O5 C21 C23 108.5(8) . . ?
C22 C21 C23 113.8(8) . . ?
O5 C21 H21 109.2 . . ?
C22 C21 H21 109.2 . . ?
C23 C21 H21 109.2 . . ?
C21 C22 H22A 109.5 . . ?
C21 C22 H22B 109.5 . . ?
H22A C22 H22B 109.5 . . ?
C21 C22 H22C 109.5 . . ?
H22A C22 H22C 109.5 . . ?
H22B C22 H22C 109.5 . . ?
C21 C23 H23A 109.5 . . ?
C21 C23 H23B 109.5 . . ?
H23A C23 H23B 109.5 . . ?
C21 C23 H23C 109.5 . . ?
H23A C23 H23C 109.5 . . ?
H23B C23 H23C 109.5 . . ?
C28 C27 P3 112.7(6) . . ?
C28 C27 H27A 109.1 . . ?
P3 C27 H27A 109.1 . . ?
C28 C27 H27B 109.1 . . ?
P3 C27 H27B 109.1 . . ?
H27A C27 H27B 107.8 . . ?
C24 C26 H26A 109.5 . . ?
C24 C26 H26B 109.5 . . ?
H26A C26 H26B 109.5 . . ?
C24 C26 H26C 109.5 . . ?
H26A C26 H26C 109.5 . . ?
H26B C26 H26C 109.5 . . ?
C24 C25 H25A 109.5 . . ?
C24 C25 H25B 109.5 . . ?
H25A C25 H25B 109.5 . . ?
C24 C25 H25C 109.5 . . ?
H25A C25 H25C 109.5 . . ?
H25B C25 H25C 109.5 . . ?
C25 C24 O6 107.8(8) . . ?
C25 C24 C26 115.2(9) . . ?
O6 C24 C26 106.5(8) . . ?
C25 C24 H24 109.1 . . ?
O6 C24 H24 109.1 . . ?
C26 C24 H24 109.1 . . ?
C29 C28 C33 117.2(8) . . ?
C29 C28 C27 122.4(8) . . ?
C33 C28 C27 120.3(8) . . ?
F9 C29 C28 120.2(8) . . ?
F9 C29 C30 117.1(8) . . ?
C28 C29 C30 122.7(9) . . ?
F10 C30 C29 120.0(8) . . ?
F10 C30 C31 120.3(8) . . ?
C29 C30 C31 119.8(9) . . ?
C32 C31 C30 118.4(9) . . ?
C32 C31 Br3 121.3(7) . . ?
C30 C31 Br3 120.3(7) . . ?
F11 C32 C31 120.8(9) . . ?
F11 C32 C33 118.7(9) . . ?
C31 C32 C33 120.4(9) . . ?
F12 C33 C28 121.1(8) . . ?
F12 C33 C32 117.4(8) . . ?
C28 C33 C32 121.5(9) . . ?
C35 C34 O8 109.8(8) . . ?
C35 C34 C36 113.6(11) . . ?
O8 C34 C36 106.3(8) . . ?
C35 C34 H34 109.0 . . ?
O8 C34 H34 109.0 . . ?
C36 C34 H34 109.0 . . ?
C34 C35 H35A 109.5 . . ?
C34 C35 H35B 109.5 . . ?
H35A C35 H35B 109.5 . . ?
C34 C35 H35C 109.5 . . ?
H35A C35 H35C 109.5 . . ?
H35B C35 H35C 109.5 . . ?
C38 C37 C39 113.7(8) . . ?
C38 C37 O9 106.9(7) . . ?
C39 C37 O9 106.9(7) . . ?
C38 C37 H37 109.7 . . ?
C39 C37 H37 109.7 . . ?
O9 C37 H37 109.7 . . ?
C34 C36 H36A 109.5 . . ?
C34 C36 H36B 109.5 . . ?
H36A C36 H36B 109.5 . . ?
C34 C36 H36C 109.5 . . ?
H36A C36 H36C 109.5 . . ?
H36B C36 H36C 109.5 . . ?
C37 C39 H39A 109.5 . . ?
C37 C39 H39B 109.5 . . ?
H39A C39 H39B 109.5 . . ?
C37 C39 H39C 109.5 . . ?
H39A C39 H39C 109.5 . . ?
H39B C39 H39C 109.5 . . ?
C37 C38 H38A 109.5 . . ?
C37 C38 H38B 109.5 . . ?
H38A C38 H38B 109.5 . . ?
C37 C38 H38C 109.5 . . ?
H38A C38 H38C 109.5 . . ?
H38B C38 H38C 109.5 . . ?

loop_
_geom_bond_atom_site_label_1
_geom_bond_atom_site_label_2
_geom_bond_distance
_geom_bond_site_symmetry_2
_geom_bond_publ_flag
C1 C2 1.512(12) . ?
C1 P1 1.775(9) . ?
C1 H1A 0.9900 . ?
C1 H1B 0.9900 . ?
F1 C3 1.354(11) . ?
Br1 C5 1.888(10) . ?
O1 P1 1.479(6) . ?
O1 Dy1 2.251(5) . ?
P1 O3 1.544(6) . ?
P1 O2 1.555(7) . ?
Cl1 Dy1 2.587(3) . ?
Dy1 O7 2.253(6) . ?
Dy1 O4 2.265(6) . ?
Dy1 O10 2.331(7) . ?
Dy1 Cl2 2.561(2) . ?
C2 C3 1.363(13) . ?
C2 C7 1.372(13) . ?
F2 C4 1.331(10) . ?
Br2 C18 1.861(11) . ?
O2 C8 1.490(11) . ?
P2 O4 1.465(6) . ?
P2 O6 1.548(6) . ?
P2 O5 1.564(6) . ?
P2 C14 1.783(9) . ?
C3 C4 1.382(13) . ?
F3 C6 1.336(11) . ?
Br3 C31 1.864(9) . ?
O3 C11 1.472(10) . ?
P3 O7 1.487(6) . ?
P3 O9 1.548(6) . ?
P3 O8 1.550(6) . ?
P3 C27 1.781(9) . ?
C4 C5 1.349(14) . ?
F4 C7 1.344(10) . ?
C5 C6 1.382(14) . ?
F5 C16 1.345(10) . ?
O5 C21 1.458(10) . ?
C6 C7 1.371(13) . ?
F6 C17 1.344(10) . ?
O6 C24 1.480(10) . ?
F7 C19 1.356(11) . ?
C8 C10 1.489(14) . ?
C8 C9 1.501(15) . ?
C8 H8 1.0000 . ?
F8 C20 1.359(10) . ?
O8 C34 1.466(11) . ?
C9 H9A 0.9800 . ?
C9 H9B 0.9800 . ?
C9 H9C 0.9800 . ?
F9 C29 1.341(10) . ?
O9 C37 1.489(11) . ?
C10 H10A 0.9800 . ?
C10 H10B 0.9800 . ?
C10 H10C 0.9800 . ?
F10 C30 1.336(10) . ?
O10 H1O 0.83(11) . ?
O10 H2O 0.81(9) . ?
F11 C32 1.341(10) . ?
C11 C12 1.491(13) . ?
C11 C13 1.507(13) . ?
C11 H11 1.0000 . ?
F12 C33 1.342(10) . ?
C12 H12A 0.9800 . ?
C12 H12B 0.9800 . ?
C12 H12C 0.9800 . ?
C14 C15 1.474(13) . ?
C14 H14A 0.9900 . ?
C14 H14B 0.9900 . ?
C13 H13A 0.9800 . ?
C13 H13B 0.9800 . ?
C13 H13C 0.9800 . ?
C15 C20 1.381(13) . ?
C15 C16 1.398(13) . ?
C16 C17 1.359(14) . ?
C17 C18 1.370(14) . ?
C18 C19 1.394(14) . ?
C19 C20 1.371(14) . ?
C21 C22 1.505(13) . ?
C21 C23 1.512(13) . ?
C21 H21 1.0000 . ?
C22 H22A 0.9800 . ?
C22 H22B 0.9800 . ?
C22 H22C 0.9800 . ?
C23 H23A 0.9800 . ?
C23 H23B 0.9800 . ?
C23 H23C 0.9800 . ?
C27 C28 1.521(12) . ?
C27 H27A 0.9900 . ?
C27 H27B 0.9900 . ?
C26 C24 1.492(14) . ?
C26 H26A 0.9800 . ?
C26 H26B 0.9800 . ?
C26 H26C 0.9800 . ?
C25 C24 1.466(13) . ?
C25 H25A 0.9800 . ?
C25 H25B 0.9800 . ?
C25 H25C 0.9800 . ?
C24 H24 1.0000 . ?
C28 C29 1.356(13) . ?
C28 C33 1.376(13) . ?
C29 C30 1.380(12) . ?
C30 C31 1.388(13) . ?
C31 C32 1.369(13) . ?
C32 C33 1.390(13) . ?
C34 C35 1.449(15) . ?
C34 C36 1.491(14) . ?
C34 H34 1.0000 . ?
C35 H35A 0.9800 . ?
C35 H35B 0.9800 . ?
C35 H35C 0.9800 . ?
C37 C38 1.487(13) . ?
C37 C39 1.487(12) . ?
C37 H37 1.0000 . ?
C36 H36A 0.9800 . ?
C36 H36B 0.9800 . ?
C36 H36C 0.9800 . ?
C39 H39A 0.9800 . ?
C39 H39B 0.9800 . ?
C39 H39C 0.9800 . ?
C38 H38A 0.9800 . ?
C38 H38B 0.9800 . ?
C38 H38C 0.9800 . ?
